data_7062410
loop_
_publ_author_name
'Balashova, Tatyana V.'
'Arsenyev, Maxim V.'
'Polyakova, Svetlana K.'
'Ilichev, Vasily A.'
'Rumyantcev, Roman V.'
'Fukin, Georgy K.'
'Yablonskiy, Artem N.'
'Bochkarev, Mikhail N.'

_publ_section_title
;
 New NIR-luminescent lanthanide complexes with tridentate
 oxybenzophenanthroline ligands
;
_journal_issue 19
_journal_name_full 'New Journal of Chemistry'
_journal_page_first 9164
_journal_page_last 9173
_journal_paper_doi 10.1039/D3NJ00625E
_journal_volume 47
_journal_year 2023
_chemical_formula_sum 'C48 H54 N4 O3'
_chemical_formula_weight 734.95
_space_group_crystal_system monoclinic
_space_group_IT_number 14
_space_group_name_Hall '-P 2ybc'
_space_group_name_H-M_alt 'P 1 21/c 1'
_atom_sites_solution_hydrogens mixed
_atom_sites_solution_primary dual
_atom_sites_solution_secondary difmap
_audit_creation_method SHELXL-2018/3
_audit_update_record
;
2023-03-30 deposited with the CCDC.	2023-04-11 downloaded from the CCDC.
;
_cell_angle_alpha 90
_cell_angle_beta 108.9530(10)
_cell_angle_gamma 90
_cell_formula_units_Z 4
_cell_length_a 19.2795(6)
_cell_length_b 11.2918(4)
_cell_length_c 19.3179(6)
_cell_measurement_reflns_used 9920
_cell_measurement_temperature 100(2)
_cell_measurement_theta_max 26.05
_cell_measurement_theta_min 2.56
_cell_volume 3977.5(2)
_computing_cell_refinement 'Saint 8.40b'
_computing_data_collection APEX3
_computing_data_reduction 'Saint 8.40b'
_computing_molecular_graphics 'Mercury 2022.3.0'
_computing_publication_material 'Mercury 2022.3.0'
_computing_structure_refinement 'SHELXL 2018/3'
_computing_structure_solution 'SHELXT 2018/2'
_diffrn_ambient_temperature 100(2)
_diffrn_measured_fraction_theta_full 0.944
_diffrn_measured_fraction_theta_max 0.944
_diffrn_measurement_device_type '\w scans'
_diffrn_measurement_method 'Bruker D8 Quest (CMOS)'
_diffrn_radiation_type MoK\a
_diffrn_radiation_wavelength 0.71073
_diffrn_reflns_av_R_equivalents 0.0437
_diffrn_reflns_av_unetI/netI 0.0321
_diffrn_reflns_Laue_measured_fraction_full 0.944
_diffrn_reflns_Laue_measured_fraction_max 0.944
_diffrn_reflns_limit_h_max 22
_diffrn_reflns_limit_h_min -22
_diffrn_reflns_limit_k_max 13
_diffrn_reflns_limit_k_min -13
_diffrn_reflns_limit_l_max 22
_diffrn_reflns_limit_l_min -23
_diffrn_reflns_number 46371
_diffrn_reflns_point_group_measured_fraction_full 0.944
_diffrn_reflns_point_group_measured_fraction_max 0.944
_diffrn_reflns_theta_full 25.076
_diffrn_reflns_theta_max 25.076
_diffrn_reflns_theta_min 2.120
_diffrn_source 'microfocus tube'
_exptl_absorpt_coefficient_mu 0.077
_exptl_absorpt_correction_T_max 0.993
_exptl_absorpt_correction_T_min 0.914
_exptl_absorpt_correction_type multi-scan
_exptl_absorpt_process_details SADABS
_exptl_crystal_colour orange
_exptl_crystal_density_diffrn 1.227
_exptl_crystal_description prism
_exptl_crystal_F_000 1576
_exptl_crystal_size_max 0.150
_exptl_crystal_size_mid 0.130
_exptl_crystal_size_min 0.080
_refine_diff_density_max 0.235
_refine_diff_density_min -0.242
_refine_diff_density_rms 0.049
_refine_ls_extinction_method none
_refine_ls_goodness_of_fit_ref 1.053
_refine_ls_hydrogen_treatment mixed
_refine_ls_matrix_type full
_refine_ls_number_parameters 615
_refine_ls_number_reflns 6682
_refine_ls_number_restraints 406
_refine_ls_restrained_S_all 1.025
_refine_ls_R_factor_all 0.0825
_refine_ls_R_factor_gt 0.0632
_refine_ls_shift/su_max 0.000
_refine_ls_shift/su_mean 0.000
_refine_ls_structure_factor_coef Fsqd
_refine_ls_weighting_details 'w=1/[\s^2^(Fo^2^)+(0.0480P)^2^+5.8865P] where P=(Fo^2^+2Fc^2^)/3'
_refine_ls_weighting_scheme calc
_refine_ls_wR_factor_gt 0.1430
_refine_ls_wR_factor_ref 0.1528
_reflns_Friedel_coverage 0.000
_reflns_number_gt 5205
_reflns_number_total 6682
_reflns_threshold_expression 'I > 2\s(I)'
_cod_data_source_file d3nj00625e2.cif
_cod_data_source_block C48H54N4O3
_cod_depositor_comments 'Adding full bibliography for 7062410--7062413.cif.'
_cod_original_sg_symbol_H-M 'P 21/c'
_cod_database_code 7062410
_shelx_shelxl_version_number 2018/3
_shelx_space_group_comment
;
The symmetry employed for this shelxl refinement is uniquely defined
by the following loop, which should always be used as a source of
symmetry information in preference to the above space-group names.
They are only intended as comments.
;
_shelx_estimated_absorpt_t_min 0.989
_shelx_estimated_absorpt_t_max 0.994

loop_
_space_group_symop_operation_xyz
'x, y, z'
'-x, y+1/2, -z+1/2'
'-x, -y, -z'
'x, -y-1/2, z-1/2'

loop_
_atom_site_label
_atom_site_type_symbol
_atom_site_fract_x
_atom_site_fract_y
_atom_site_fract_z
_atom_site_U_iso_or_equiv
_atom_site_adp_type
_atom_site_occupancy
_atom_site_site_symmetry_order
_atom_site_calc_flag
_atom_site_refinement_flags_posn
_atom_site_refinement_flags_adp
_atom_site_refinement_flags_occupancy
_atom_site_disorder_assembly
_atom_site_disorder_group
O1 O 0.28229(10) 0.61842(17) 0.55932(10) 0.0314(4) Uani 1 1 d . . . . .
H1A H 0.327(2) 0.655(3) 0.594(2) 0.077(12) Uiso 1 1 d . . . . .
N1 N 0.36092(11) 0.57965(19) 0.69868(12) 0.0276(5) Uani 1 1 d . . . . .
N2 N 0.49505(13) 0.6923(2) 0.74730(13) 0.0348(6) Uani 1 1 d . . . . .
C1 C 0.25654(13) 0.5390(2) 0.59757(14) 0.0249(6) Uani 1 1 d . . . . .
C2 C 0.19258(13) 0.4771(2) 0.56446(14) 0.0248(6) Uani 1 1 d . . . . .
C3 C 0.17035(14) 0.3937(2) 0.60820(14) 0.0250(6) Uani 1 1 d . . . . .
H3B H 0.127040 0.349762 0.584771 0.030 Uiso 1 1 calc R U . . .
C4 C 0.20541(14) 0.3702(2) 0.68110(14) 0.0254(6) Uani 1 1 d . . . . .
C5 C 0.27102(14) 0.4376(2) 0.71619(14) 0.0262(6) Uani 1 1 d . . . . .
C6 C 0.31498(14) 0.4299(2) 0.79001(15) 0.0292(6) Uani 1 1 d . . . . .
H6A H 0.298911 0.382597 0.822527 0.035 Uiso 1 1 calc R U . . .
C7 C 0.38128(14) 0.4897(2) 0.81664(14) 0.0283(6) Uani 1 1 d . . . . .
C8 C 0.43079(15) 0.4706(3) 0.88934(15) 0.0350(7) Uani 1 1 d . . . . .
H8A H 0.415221 0.425089 0.922969 0.042 Uiso 1 1 calc R U . . .
C9 C 0.49923(15) 0.5163(3) 0.91060(16) 0.0370(7) Uani 1 1 d . . . . .
H9A H 0.532212 0.497693 0.957778 0.044 Uiso 1 1 calc R U . . .
C10 C 0.52292(15) 0.5920(2) 0.86363(15) 0.0332(7) Uani 1 1 d . . . . .
C11 C 0.59347(15) 0.6418(3) 0.88502(16) 0.0379(7) Uani 1 1 d . . . . .
H11A H 0.627505 0.624304 0.931861 0.045 Uiso 1 1 calc R U . . .
C12 C 0.61295(16) 0.7148(3) 0.83871(18) 0.0420(8) Uani 1 1 d . . . . .
H12A H 0.660491 0.749120 0.852571 0.050 Uiso 1 1 calc R U . . .
C13 C 0.56200(15) 0.7384(3) 0.77073(17) 0.0395(7) Uani 1 1 d . . . . .
H13A H 0.575843 0.790658 0.738976 0.047 Uiso 1 1 calc R U . . .
C14 C 0.47529(14) 0.6198(2) 0.79320(15) 0.0294(6) Uani 1 1 d . . . . .
C15 C 0.40290(14) 0.5636(2) 0.76756(15) 0.0279(6) Uani 1 1 d . . . . .
C16 C 0.29715(13) 0.5186(2) 0.67298(14) 0.0256(6) Uani 1 1 d . . . . .
C17 C 0.14668(14) 0.4976(2) 0.48397(14) 0.0272(6) Uani 1 1 d . . . . .
C18 C 0.19253(15) 0.4700(3) 0.43409(15) 0.0332(7) Uani 1 1 d . . . . .
H18A H 0.211648 0.389099 0.443352 0.050 Uiso 1 1 calc R U . . .
H18B H 0.233510 0.525956 0.444315 0.050 Uiso 1 1 calc R U . . .
H18C H 0.161687 0.477481 0.382773 0.050 Uiso 1 1 calc R U . . .
C19 C 0.07801(15) 0.4194(2) 0.45957(15) 0.0343(7) Uani 1 1 d . . . . .
H19A H 0.092617 0.335894 0.462491 0.051 Uiso 1 1 calc R U . . .
H19B H 0.049009 0.438825 0.409004 0.051 Uiso 1 1 calc R U . . .
H19C H 0.048511 0.433330 0.491621 0.051 Uiso 1 1 calc R U . . .
C20 C 0.12073(15) 0.6271(2) 0.47274(15) 0.0311(6) Uani 1 1 d . . . . .
H20A H 0.092537 0.640072 0.421078 0.047 Uiso 1 1 calc R U . . .
H20B H 0.163395 0.679858 0.487041 0.047 Uiso 1 1 calc R U . . .
H20C H 0.089703 0.643875 0.502928 0.047 Uiso 1 1 calc R U . . .
C21 C 0.17616(15) 0.2747(2) 0.72130(15) 0.0305(6) Uani 1 1 d . . . . .
C22 C 0.10743(16) 0.2140(3) 0.67017(16) 0.0353(7) Uani 1 1 d . . . . .
H22A H 0.068567 0.272963 0.651181 0.053 Uiso 1 1 calc R U . . .
H22B H 0.090785 0.153137 0.697334 0.053 Uiso 1 1 calc R U . . .
H22C H 0.119005 0.177171 0.629307 0.053 Uiso 1 1 calc R U . . .
C23 C 0.15334(16) 0.3296(3) 0.78386(15) 0.0355(7) Uani 1 1 d . . . . .
H23A H 0.113513 0.386470 0.763444 0.053 Uiso 1 1 calc R U . . .
H23B H 0.195456 0.370372 0.818143 0.053 Uiso 1 1 calc R U . . .
H23C H 0.136559 0.266886 0.809691 0.053 Uiso 1 1 calc R U . . .
C24 C 0.23369(16) 0.1757(2) 0.75044(17) 0.0377(7) Uani 1 1 d . . . . .
H24A H 0.243922 0.137409 0.709271 0.057 Uiso 1 1 calc R U . . .
H24B H 0.214618 0.116935 0.776938 0.057 Uiso 1 1 calc R U . . .
H24C H 0.279005 0.210116 0.783572 0.057 Uiso 1 1 calc R U . . .
O2 O 0.2968(13) 0.916(5) 0.5310(14) 0.0290(17) Uani 0.525(7) 1 d D U P A 1
H2A H 0.334(3) 0.874(4) 0.544(3) 0.067(13) Uiso 0.525(7) 1 d D . P A 1
N3 N 0.3580(6) 0.779(2) 0.4544(8) 0.0231(12) Uani 0.525(7) 1 d D U P A 1
N4 N 0.4986(4) 0.7098(13) 0.5282(4) 0.0297(12) Uani 0.525(7) 1 d D U P A 1
C25 C 0.2558(11) 0.885(5) 0.4618(14) 0.0226(7) Uani 0.525(7) 1 d D U P A 1
C26 C 0.1841(9) 0.922(4) 0.4332(12) 0.0218(6) Uani 0.525(7) 1 d D U P A 1
C27 C 0.1442(8) 0.881(4) 0.3615(13) 0.0222(12) Uani 0.525(7) 1 d D U P A 1
H27A H 0.095301 0.908827 0.340675 0.027 Uiso 0.525(7) 1 calc R U P A 1
C28 C 0.1696(5) 0.805(2) 0.3195(8) 0.0219(8) Uani 0.525(7) 1 d D U P A 1
C29 C 0.2453(6) 0.770(3) 0.3487(9) 0.0217(11) Uani 0.525(7) 1 d D U P A 1
C30 C 0.2836(5) 0.6982(18) 0.3140(6) 0.0260(14) Uani 0.525(7) 1 d D U P A 1
H30A H 0.258956 0.670356 0.265843 0.031 Uiso 0.525(7) 1 calc R U P A 1
C31 C 0.3560(5) 0.6670(15) 0.3478(5) 0.0267(14) Uani 0.525(7) 1 d D U P A 1
C32 C 0.3958(4) 0.5919(11) 0.3128(4) 0.0351(15) Uani 0.525(7) 1 d D U P A 1
H32A H 0.372315 0.563624 0.264498 0.042 Uiso 0.525(7) 1 calc R U P A 1
C33 C 0.4660(4) 0.5623(9) 0.3485(5) 0.0362(15) Uani 0.525(7) 1 d D U P A 1
H33A H 0.491349 0.513859 0.324349 0.043 Uiso 0.525(7) 1 calc R U P A 1
C34 C 0.5037(4) 0.6010(10) 0.4214(4) 0.0309(14) Uani 0.525(7) 1 d D U P A 1
C35 C 0.5756(4) 0.5655(9) 0.4609(5) 0.0364(16) Uani 0.525(7) 1 d D U P A 1
H35A H 0.601784 0.514901 0.438888 0.044 Uiso 0.525(7) 1 calc R U P A 1
C36 C 0.6075(4) 0.6037(9) 0.5309(5) 0.0393(17) Uani 0.525(7) 1 d D U P A 1
H36A H 0.656862 0.583446 0.557268 0.047 Uiso 0.525(7) 1 calc R U P A 1
C37 C 0.5667(4) 0.6728(11) 0.5632(4) 0.0366(15) Uani 0.525(7) 1 d D U P A 1
H37A H 0.588668 0.694896 0.612993 0.044 Uiso 0.525(7) 1 calc R U P A 1
C38 C 0.4673(4) 0.6736(13) 0.4586(5) 0.0263(13) Uani 0.525(7) 1 d D U P A 1
C39 C 0.3917(5) 0.7096(18) 0.4197(6) 0.0240(12) Uani 0.525(7) 1 d D U P A 1
C40 C 0.2874(8) 0.810(3) 0.4206(10) 0.0217(10) Uani 0.525(7) 1 d D U P A 1
C41 C 0.1482(8) 1.000(2) 0.4769(9) 0.0252(6) Uani 0.525(7) 1 d D U P A 1
C42 C 0.1426(16) 0.933(3) 0.5439(14) 0.034(2) Uani 0.525(7) 1 d D U P A 1
H42A H 0.109981 0.864370 0.527502 0.051 Uiso 0.525(7) 1 calc R U P A 1
H42B H 0.122764 0.985166 0.573258 0.051 Uiso 0.525(7) 1 calc R U P A 1
H42C H 0.191397 0.905183 0.573591 0.051 Uiso 0.525(7) 1 calc R U P A 1
C43 C 0.1941(16) 1.114(2) 0.502(2) 0.0300(15) Uani 0.525(7) 1 d D U P A 1
H43A H 0.201183 1.152779 0.459524 0.045 Uiso 0.525(7) 1 calc R U P A 1
H43B H 0.241948 1.092580 0.537112 0.045 Uiso 0.525(7) 1 calc R U P A 1
H43C H 0.168432 1.167212 0.525302 0.045 Uiso 0.525(7) 1 calc R U P A 1
C44 C 0.0705(10) 1.040(3) 0.4314(12) 0.0355(18) Uani 0.525(7) 1 d D U P A 1
H44A H 0.038567 0.969926 0.417900 0.053 Uiso 0.525(7) 1 calc R U P A 1
H44B H 0.071926 1.079927 0.387035 0.053 Uiso 0.525(7) 1 calc R U P A 1
H44C H 0.051231 1.093814 0.460422 0.053 Uiso 0.525(7) 1 calc R U P A 1
C45 C 0.1181(5) 0.7628(14) 0.2442(6) 0.0255(10) Uani 0.525(7) 1 d D U P A 1
C46 C 0.1436(9) 0.809(2) 0.1812(9) 0.034(2) Uani 0.525(7) 1 d D U P A 1
H46A H 0.109915 0.781471 0.134338 0.051 Uiso 0.525(7) 1 calc R U P A 1
H46B H 0.193144 0.780356 0.187598 0.051 Uiso 0.525(7) 1 calc R U P A 1
H46C H 0.143827 0.896268 0.181876 0.051 Uiso 0.525(7) 1 calc R U P A 1
C47 C 0.0399(5) 0.808(2) 0.2294(9) 0.0350(13) Uani 0.525(7) 1 d D U P A 1
H47A H 0.008537 0.778479 0.181738 0.053 Uiso 0.525(7) 1 calc R U P A 1
H47B H 0.039819 0.894628 0.229048 0.053 Uiso 0.525(7) 1 calc R U P A 1
H47C H 0.021128 0.779315 0.267803 0.053 Uiso 0.525(7) 1 calc R U P A 1
C48 C 0.1125(10) 0.6265(14) 0.2415(14) 0.031(2) Uani 0.525(7) 1 d D U P A 1
H48A H 0.082475 0.601451 0.192348 0.046 Uiso 0.525(7) 1 calc R U P A 1
H48B H 0.089673 0.599241 0.277234 0.046 Uiso 0.525(7) 1 calc R U P A 1
H48C H 0.161655 0.592286 0.253345 0.046 Uiso 0.525(7) 1 calc R U P A 1
O2' O 0.2981(14) 0.914(5) 0.5233(16) 0.0290(17) Uani 0.475(7) 1 d D U P A 2
H2B H 0.330(4) 0.862(5) 0.538(3) 0.067(13) Uiso 0.475(7) 1 d D . P A 2
N3' N 0.3513(7) 0.777(3) 0.4397(8) 0.0231(12) Uani 0.475(7) 1 d D U P A 2
N4' N 0.4928(5) 0.7016(15) 0.5046(5) 0.0297(12) Uani 0.475(7) 1 d D U P A 2
C25' C 0.2523(13) 0.881(5) 0.4564(16) 0.0226(7) Uani 0.475(7) 1 d D U P A 2
C26' C 0.1814(10) 0.922(4) 0.4315(14) 0.0218(6) Uani 0.475(7) 1 d D U P A 2
C27' C 0.1366(10) 0.881(4) 0.3614(14) 0.0222(12) Uani 0.475(7) 1 d D U P A 2
H27B H 0.086500 0.904696 0.345699 0.027 Uiso 0.475(7) 1 calc R U P A 2
C28' C 0.1590(6) 0.812(2) 0.3144(9) 0.0219(8) Uani 0.475(7) 1 d D U P A 2
C29' C 0.2345(7) 0.775(3) 0.3388(10) 0.0217(11) Uani 0.475(7) 1 d D U P A 2
C30' C 0.2694(5) 0.707(2) 0.2990(7) 0.0260(14) Uani 0.475(7) 1 d D U P A 2
H30B H 0.242493 0.683828 0.250321 0.031 Uiso 0.475(7) 1 calc R U P A 2
C31' C 0.3417(5) 0.6721(17) 0.3285(6) 0.0267(14) Uani 0.475(7) 1 d D U P A 2
C32' C 0.3784(5) 0.6009(12) 0.2884(5) 0.0351(15) Uani 0.475(7) 1 d D U P A 2
H32B H 0.352880 0.578955 0.239209 0.042 Uiso 0.475(7) 1 calc R U P A 2
C33' C 0.4482(5) 0.5657(11) 0.3203(5) 0.0362(15) Uani 0.475(7) 1 d D U P A 2
H33B H 0.470869 0.518370 0.293054 0.043 Uiso 0.475(7) 1 calc R U P A 2
C34' C 0.4894(4) 0.5970(11) 0.3937(5) 0.0309(14) Uani 0.475(7) 1 d D U P A 2
C35' C 0.5620(4) 0.5597(10) 0.4284(5) 0.0364(16) Uani 0.475(7) 1 d D U P A 2
H35B H 0.586116 0.512026 0.402698 0.044 Uiso 0.475(7) 1 calc R U P A 2
C36' C 0.5977(4) 0.5918(10) 0.4989(6) 0.0393(17) Uani 0.475(7) 1 d D U P A 2
H36B H 0.646274 0.565339 0.523203 0.047 Uiso 0.475(7) 1 calc R U P A 2
C37' C 0.5618(5) 0.6641(12) 0.5348(5) 0.0366(15) Uani 0.475(7) 1 d D U P A 2
H37B H 0.587850 0.688160 0.583492 0.044 Uiso 0.475(7) 1 calc R U P A 2
C38' C 0.4573(5) 0.6697(15) 0.4349(5) 0.0263(13) Uani 0.475(7) 1 d D U P A 2
C39' C 0.3812(6) 0.708(2) 0.4010(6) 0.0240(12) Uani 0.475(7) 1 d D U P A 2
C40' C 0.2804(9) 0.809(4) 0.4104(12) 0.0217(10) Uani 0.475(7) 1 d D U P A 2
C41' C 0.1502(8) 1.002(2) 0.4787(10) 0.0252(6) Uani 0.475(7) 1 d D U P A 2
C42' C 0.1530(18) 0.938(4) 0.5496(16) 0.034(2) Uani 0.475(7) 1 d D U P A 2
H42D H 0.123584 0.865129 0.537398 0.051 Uiso 0.475(7) 1 calc R U P A 2
H42E H 0.133346 0.989263 0.579460 0.051 Uiso 0.475(7) 1 calc R U P A 2
H42F H 0.203959 0.917101 0.577029 0.051 Uiso 0.475(7) 1 calc R U P A 2
C43' C 0.1949(18) 1.118(3) 0.497(2) 0.0300(15) Uani 0.475(7) 1 d D U P A 2
H43D H 0.176194 1.166834 0.529130 0.045 Uiso 0.475(7) 1 calc R U P A 2
H43E H 0.190489 1.160987 0.452100 0.045 Uiso 0.475(7) 1 calc R U P A 2
H43F H 0.246612 1.098786 0.522584 0.045 Uiso 0.475(7) 1 calc R U P A 2
C44' C 0.0701(11) 1.037(4) 0.4393(14) 0.0355(18) Uani 0.475(7) 1 d D U P A 2
H44D H 0.039954 0.965607 0.426010 0.053 Uiso 0.475(7) 1 calc R U P A 2
H44E H 0.066857 1.082035 0.394900 0.053 Uiso 0.475(7) 1 calc R U P A 2
H44F H 0.052252 1.086328 0.471815 0.053 Uiso 0.475(7) 1 calc R U P A 2
C45' C 0.1037(5) 0.7710(16) 0.2406(7) 0.0255(10) Uani 0.475(7) 1 d D U P A 2
C46' C 0.1253(10) 0.818(3) 0.1754(10) 0.034(2) Uani 0.475(7) 1 d D U P A 2
H46D H 0.089290 0.791638 0.129424 0.051 Uiso 0.475(7) 1 calc R U P A 2
H46E H 0.173937 0.788274 0.178658 0.051 Uiso 0.475(7) 1 calc R U P A 2
H46F H 0.126326 0.905081 0.176694 0.051 Uiso 0.475(7) 1 calc R U P A 2
C47' C 0.0266(5) 0.817(2) 0.2305(10) 0.0350(13) Uani 0.475(7) 1 d D U P A 2
H47D H -0.007490 0.786001 0.184627 0.053 Uiso 0.475(7) 1 calc R U P A 2
H47E H 0.026531 0.903574 0.228951 0.053 Uiso 0.475(7) 1 calc R U P A 2
H47F H 0.011108 0.790317 0.271577 0.053 Uiso 0.475(7) 1 calc R U P A 2
C48' C 0.0975(12) 0.6348(16) 0.2374(15) 0.031(2) Uani 0.475(7) 1 d D U P A 2
H48D H 0.062450 0.610815 0.190261 0.046 Uiso 0.475(7) 1 calc R U P A 2
H48E H 0.080429 0.606727 0.277139 0.046 Uiso 0.475(7) 1 calc R U P A 2
H48F H 0.145624 0.600299 0.242940 0.046 Uiso 0.475(7) 1 calc R U P A 2
O1S O 0.40424(11) 0.76183(19) 0.60509(12) 0.0421(5) Uani 1 1 d D . . . .
H1S H 0.4316(18) 0.739(3) 0.6532(14) 0.068(11) Uiso 1 1 d D . . . .
H2S H 0.4359(19) 0.750(4) 0.5773(19) 0.083(14) Uiso 1 1 d D . . . .

loop_
_atom_site_aniso_label
_atom_site_aniso_U_11
_atom_site_aniso_U_22
_atom_site_aniso_U_33
_atom_site_aniso_U_23
_atom_site_aniso_U_13
_atom_site_aniso_U_12
O1 0.0319(10) 0.0294(11) 0.0333(11) 0.0059(9) 0.0110(9) -0.0026(8)
N1 0.0308(12) 0.0220(12) 0.0302(12) -0.0009(10) 0.0101(10) -0.0004(9)
N2 0.0351(13) 0.0262(13) 0.0425(14) -0.0013(11) 0.0120(11) -0.0024(10)
C1 0.0304(14) 0.0199(14) 0.0289(14) 0.0002(11) 0.0161(11) 0.0005(11)
C2 0.0285(13) 0.0202(14) 0.0284(14) -0.0037(11) 0.0132(11) 0.0027(10)
C3 0.0284(13) 0.0200(14) 0.0293(14) -0.0066(11) 0.0129(11) -0.0017(10)
C4 0.0326(14) 0.0192(13) 0.0287(14) -0.0049(11) 0.0161(11) 0.0002(11)
C5 0.0311(14) 0.0219(14) 0.0269(14) -0.0043(11) 0.0114(11) 0.0021(11)
C6 0.0379(15) 0.0211(14) 0.0318(15) 0.0001(12) 0.0157(12) 0.0014(11)
C7 0.0327(14) 0.0229(14) 0.0295(15) -0.0030(12) 0.0101(12) 0.0011(11)
C8 0.0436(17) 0.0318(16) 0.0293(15) 0.0004(13) 0.0116(13) -0.0002(13)
C9 0.0363(16) 0.0387(18) 0.0316(16) -0.0014(14) 0.0051(13) 0.0012(13)
C10 0.0367(15) 0.0249(15) 0.0381(16) -0.0032(13) 0.0123(13) 0.0023(12)
C11 0.0316(15) 0.0381(18) 0.0390(17) -0.0033(14) 0.0047(13) 0.0027(13)
C12 0.0293(15) 0.0394(18) 0.055(2) -0.0063(16) 0.0104(14) -0.0036(13)
C13 0.0363(16) 0.0335(17) 0.0499(19) 0.0000(15) 0.0155(14) -0.0060(13)
C14 0.0317(14) 0.0216(14) 0.0342(15) -0.0040(12) 0.0098(12) 0.0022(11)
C15 0.0336(14) 0.0194(14) 0.0320(15) -0.0030(12) 0.0123(12) 0.0023(11)
C16 0.0297(14) 0.0173(13) 0.0319(15) -0.0043(11) 0.0129(11) 0.0007(10)
C17 0.0301(14) 0.0239(14) 0.0276(14) -0.0011(11) 0.0094(11) 0.0023(11)
C18 0.0389(16) 0.0329(16) 0.0287(15) -0.0007(13) 0.0122(12) 0.0072(12)
C19 0.0360(15) 0.0291(16) 0.0334(16) -0.0012(13) 0.0053(12) 0.0001(12)
C20 0.0360(15) 0.0272(15) 0.0306(15) 0.0010(12) 0.0114(12) 0.0040(12)
C21 0.0405(15) 0.0237(15) 0.0319(15) -0.0047(12) 0.0181(12) -0.0041(12)
C22 0.0488(17) 0.0287(16) 0.0359(16) -0.0056(13) 0.0241(14) -0.0094(13)
C23 0.0445(17) 0.0328(16) 0.0345(16) -0.0050(13) 0.0203(13) -0.0063(13)
C24 0.0518(18) 0.0233(15) 0.0434(17) 0.0043(13) 0.0227(14) -0.0001(13)
O2 0.0316(12) 0.0284(16) 0.022(4) -0.006(4) 0.002(2) 0.0067(10)
N3 0.0246(19) 0.0188(14) 0.025(4) 0.000(4) 0.0074(16) 0.000(2)
N4 0.0233(16) 0.024(2) 0.037(4) -0.002(4) 0.004(2) 0.0001(16)
C25 0.0278(19) 0.018(3) 0.021(3) -0.001(2) 0.0064(12) -0.002(2)
C26 0.0268(15) 0.0184(14) 0.0217(15) 0.0027(13) 0.0101(11) 0.0004(14)
C27 0.023(3) 0.0232(14) 0.0216(13) 0.0057(11) 0.009(2) 0.000(3)
C28 0.026(2) 0.020(2) 0.0188(19) 0.004(2) 0.0065(17) -0.003(3)
C29 0.028(3) 0.019(2) 0.020(4) 0.001(4) 0.0099(17) -0.003(3)
C30 0.030(3) 0.025(3) 0.022(4) -0.004(4) 0.008(2) -0.004(3)
C31 0.029(3) 0.0242(19) 0.029(4) -0.002(4) 0.012(2) -0.002(3)
C32 0.041(3) 0.034(2) 0.035(4) -0.008(4) 0.019(3) 0.000(3)
C33 0.038(3) 0.0313(19) 0.047(5) -0.007(4) 0.024(3) 0.003(3)
C34 0.027(3) 0.0238(18) 0.044(5) -0.002(4) 0.014(3) -0.001(2)
C35 0.032(3) 0.027(2) 0.055(5) 0.003(4) 0.022(3) 0.006(2)
C36 0.027(2) 0.032(3) 0.057(5) 0.007(4) 0.011(3) 0.006(2)
C37 0.0270(18) 0.031(2) 0.046(5) 0.006(4) 0.004(3) 0.0025(16)
C38 0.025(2) 0.0192(17) 0.035(5) -0.005(4) 0.010(2) -0.004(2)
C39 0.024(2) 0.0180(15) 0.031(4) -0.004(4) 0.0097(19) -0.002(3)
C40 0.023(2) 0.0190(13) 0.023(4) 0.000(4) 0.0073(14) -0.001(3)
C41 0.0297(14) 0.0224(15) 0.0270(15) 0.0016(12) 0.0138(12) 0.0041(12)
C42 0.045(6) 0.028(3) 0.035(3) -0.003(3) 0.021(4) 0.000(4)
C43 0.0385(15) 0.023(2) 0.033(3) -0.003(2) 0.0170(18) 0.0032(14)
C44 0.0308(15) 0.037(2) 0.041(4) -0.004(3) 0.0152(18) 0.0077(13)
C45 0.028(3) 0.025(2) 0.0209(16) 0.0022(15) 0.005(2) -0.003(3)
C46 0.047(7) 0.031(3) 0.023(3) 0.001(2) 0.010(4) -0.009(5)
C47 0.032(3) 0.039(3) 0.0268(15) 0.0023(16) 0.000(3) 0.000(3)
C48 0.031(6) 0.030(2) 0.027(3) -0.0017(19) 0.003(4) -0.007(3)
O2' 0.0316(12) 0.0284(16) 0.022(4) -0.006(4) 0.002(2) 0.0067(10)
N3' 0.0246(19) 0.0188(14) 0.025(4) 0.000(4) 0.0074(16) 0.000(2)
N4' 0.0233(16) 0.024(2) 0.037(4) -0.002(4) 0.004(2) 0.0001(16)
C25' 0.0278(19) 0.018(3) 0.021(3) -0.001(2) 0.0064(12) -0.002(2)
C26' 0.0268(15) 0.0184(14) 0.0217(15) 0.0027(13) 0.0101(11) 0.0004(14)
C27' 0.023(3) 0.0232(14) 0.0216(13) 0.0057(11) 0.009(2) 0.000(3)
C28' 0.026(2) 0.020(2) 0.0188(19) 0.004(2) 0.0065(17) -0.003(3)
C29' 0.028(3) 0.019(2) 0.020(4) 0.001(4) 0.0099(17) -0.003(3)
C30' 0.030(3) 0.025(3) 0.022(4) -0.004(4) 0.008(2) -0.004(3)
C31' 0.029(3) 0.0242(19) 0.029(4) -0.002(4) 0.012(2) -0.002(3)
C32' 0.041(3) 0.034(2) 0.035(4) -0.008(4) 0.019(3) 0.000(3)
C33' 0.038(3) 0.0313(19) 0.047(5) -0.007(4) 0.024(3) 0.003(3)
C34' 0.027(3) 0.0238(18) 0.044(5) -0.002(4) 0.014(3) -0.001(2)
C35' 0.032(3) 0.027(2) 0.055(5) 0.003(4) 0.022(3) 0.006(2)
C36' 0.027(2) 0.032(3) 0.057(5) 0.007(4) 0.011(3) 0.006(2)
C37' 0.0270(18) 0.031(2) 0.046(5) 0.006(4) 0.004(3) 0.0025(16)
C38' 0.025(2) 0.0192(17) 0.035(5) -0.005(4) 0.010(2) -0.004(2)
C39' 0.024(2) 0.0180(15) 0.031(4) -0.004(4) 0.0097(19) -0.002(3)
C40' 0.023(2) 0.0190(13) 0.023(4) 0.000(4) 0.0073(14) -0.001(3)
C41' 0.0297(14) 0.0224(15) 0.0270(15) 0.0016(12) 0.0138(12) 0.0041(12)
C42' 0.045(6) 0.028(3) 0.035(3) -0.003(3) 0.021(4) 0.000(4)
C43' 0.0385(15) 0.023(2) 0.033(3) -0.003(2) 0.0170(18) 0.0032(14)
C44' 0.0308(15) 0.037(2) 0.041(4) -0.004(3) 0.0152(18) 0.0077(13)
C45' 0.028(3) 0.025(2) 0.0209(16) 0.0022(15) 0.005(2) -0.003(3)
C46' 0.047(7) 0.031(3) 0.023(3) 0.001(2) 0.010(4) -0.009(5)
C47' 0.032(3) 0.039(3) 0.0268(15) 0.0023(16) 0.000(3) 0.000(3)
C48' 0.031(6) 0.030(2) 0.027(3) -0.0017(19) 0.003(4) -0.007(3)
O1S 0.0317(11) 0.0408(13) 0.0504(14) 0.0149(11) 0.0087(10) 0.0001(9)

loop_
_atom_type_symbol
_atom_type_description
_atom_type_scat_dispersion_real
_atom_type_scat_dispersion_imag
_atom_type_scat_source
C C 0.0033 0.0016 'International Tables Vol C Tables 4.2.6.8 and 6.1.1.4'
H H 0.0000 0.0000 'International Tables Vol C Tables 4.2.6.8 and 6.1.1.4'
N N 0.0061 0.0033 'International Tables Vol C Tables 4.2.6.8 and 6.1.1.4'
O O 0.0106 0.0060 'International Tables Vol C Tables 4.2.6.8 and 6.1.1.4'

loop_
_geom_angle_atom_site_label_1
_geom_angle_atom_site_label_2
_geom_angle_atom_site_label_3
_geom_angle
_geom_angle_site_symmetry_1
_geom_angle_site_symmetry_3
_geom_angle_publ_flag
C1 O1 H1A 108(2) . . ?
C15 N1 C16 118.9(2) . . ?
C13 N2 C14 117.7(3) . . ?
O1 C1 C2 120.9(2) . . ?
O1 C1 C16 119.1(2) . . ?
C2 C1 C16 120.1(2) . . ?
C1 C2 C3 117.2(2) . . ?
C1 C2 C17 121.8(2) . . ?
C3 C2 C17 121.0(2) . . ?
C4 C3 C2 126.4(2) . . ?
C4 C3 H3B 116.8 . . ?
C2 C3 H3B 116.8 . . ?
C3 C4 C5 116.4(2) . . ?
C3 C4 C21 120.8(2) . . ?
C5 C4 C21 122.8(2) . . ?
C6 C5 C16 114.8(2) . . ?
C6 C5 C4 126.3(2) . . ?
C16 C5 C4 118.9(2) . . ?
C7 C6 C5 121.7(3) . . ?
C7 C6 H6A 119.1 . . ?
C5 C6 H6A 119.1 . . ?
C6 C7 C15 118.1(2) . . ?
C6 C7 C8 122.0(3) . . ?
C15 C7 C8 119.6(2) . . ?
C9 C8 C7 120.9(3) . . ?
C9 C8 H8A 119.5 . . ?
C7 C8 H8A 119.5 . . ?
C8 C9 C10 121.3(3) . . ?
C8 C9 H9A 119.4 . . ?
C10 C9 H9A 119.4 . . ?
C11 C10 C14 117.4(3) . . ?
C11 C10 C9 122.2(3) . . ?
C14 C10 C9 120.4(3) . . ?
C12 C11 C10 119.9(3) . . ?
C12 C11 H11A 120.0 . . ?
C10 C11 H11A 120.0 . . ?
C11 C12 C13 118.6(3) . . ?
C11 C12 H12A 120.7 . . ?
C13 C12 H12A 120.7 . . ?
N2 C13 C12 124.0(3) . . ?
N2 C13 H13A 118.0 . . ?
C12 C13 H13A 118.0 . . ?
N2 C14 C10 122.4(2) . . ?
N2 C14 C15 118.8(2) . . ?
C10 C14 C15 118.8(2) . . ?
N1 C15 C7 122.2(2) . . ?
N1 C15 C14 118.9(2) . . ?
C7 C15 C14 118.8(2) . . ?
N1 C16 C1 115.0(2) . . ?
N1 C16 C5 124.0(2) . . ?
C1 C16 C5 121.0(2) . . ?
C19 C17 C2 112.4(2) . . ?
C19 C17 C18 107.8(2) . . ?
C2 C17 C18 110.2(2) . . ?
C19 C17 C20 107.2(2) . . ?
C2 C17 C20 109.9(2) . . ?
C18 C17 C20 109.3(2) . . ?
C17 C18 H18A 109.5 . . ?
C17 C18 H18B 109.5 . . ?
H18A C18 H18B 109.5 . . ?
C17 C18 H18C 109.5 . . ?
H18A C18 H18C 109.5 . . ?
H18B C18 H18C 109.5 . . ?
C17 C19 H19A 109.5 . . ?
C17 C19 H19B 109.5 . . ?
H19A C19 H19B 109.5 . . ?
C17 C19 H19C 109.5 . . ?
H19A C19 H19C 109.5 . . ?
H19B C19 H19C 109.5 . . ?
C17 C20 H20A 109.5 . . ?
C17 C20 H20B 109.5 . . ?
H20A C20 H20B 109.5 . . ?
C17 C20 H20C 109.5 . . ?
H20A C20 H20C 109.5 . . ?
H20B C20 H20C 109.5 . . ?
C22 C21 C4 111.7(2) . . ?
C22 C21 C23 106.1(2) . . ?
C4 C21 C23 110.9(2) . . ?
C22 C21 C24 106.2(2) . . ?
C4 C21 C24 110.7(2) . . ?
C23 C21 C24 111.0(2) . . ?
C21 C22 H22A 109.5 . . ?
C21 C22 H22B 109.5 . . ?
H22A C22 H22B 109.5 . . ?
C21 C22 H22C 109.5 . . ?
H22A C22 H22C 109.5 . . ?
H22B C22 H22C 109.5 . . ?
C21 C23 H23A 109.5 . . ?
C21 C23 H23B 109.5 . . ?
H23A C23 H23B 109.5 . . ?
C21 C23 H23C 109.5 . . ?
H23A C23 H23C 109.5 . . ?
H23B C23 H23C 109.5 . . ?
C21 C24 H24A 109.5 . . ?
C21 C24 H24B 109.5 . . ?
H24A C24 H24B 109.5 . . ?
C21 C24 H24C 109.5 . . ?
H24A C24 H24C 109.5 . . ?
H24B C24 H24C 109.5 . . ?
C25 O2 H2A 108(3) . . ?
C39 N3 C40 119.0(4) . . ?
C37 N4 C38 117.3(4) . . ?
O2 C25 C26 120.4(4) . . ?
O2 C25 C40 119.0(5) . . ?
C26 C25 C40 120.6(3) . . ?
C25 C26 C27 116.7(3) . . ?
C25 C26 C41 121.8(4) . . ?
C27 C26 C41 121.5(4) . . ?
C28 C27 C26 126.2(5) . . ?
C28 C27 H27A 116.9 . . ?
C26 C27 H27A 116.9 . . ?
C27 C28 C29 116.9(4) . . ?
C27 C28 C45 120.3(4) . . ?
C29 C28 C45 122.8(4) . . ?
C30 C29 C40 115.0(3) . . ?
C30 C29 C28 126.6(4) . . ?
C40 C29 C28 118.4(3) . . ?
C31 C30 C29 121.9(4) . . ?
C31 C30 H30A 119.0 . . ?
C29 C30 H30A 119.0 . . ?
C30 C31 C39 118.1(4) . . ?
C30 C31 C32 122.3(4) . . ?
C39 C31 C32 119.5(4) . . ?
C33 C32 C31 120.2(5) . . ?
C33 C32 H32A 119.9 . . ?
C31 C32 H32A 119.9 . . ?
C32 C33 C34 122.3(4) . . ?
C32 C33 H33A 118.9 . . ?
C34 C33 H33A 118.9 . . ?
C35 C34 C38 116.8(5) . . ?
C35 C34 C33 123.0(4) . . ?
C38 C34 C33 120.1(4) . . ?
C36 C35 C34 119.8(5) . . ?
C36 C35 H35A 120.1 . . ?
C34 C35 H35A 120.1 . . ?
C35 C36 C37 119.0(5) . . ?
C35 C36 H36A 120.5 . . ?
C37 C36 H36A 120.5 . . ?
N4 C37 C36 123.7(5) . . ?
N4 C37 H37A 118.1 . . ?
C36 C37 H37A 118.1 . . ?
N4 C38 C34 123.3(4) . . ?
N4 C38 C39 118.4(4) . . ?
C34 C38 C39 118.3(4) . . ?
N3 C39 C31 122.2(4) . . ?
N3 C39 C38 118.2(4) . . ?
C31 C39 C38 119.6(4) . . ?
N3 C40 C25 115.2(4) . . ?
N3 C40 C29 123.8(4) . . ?
C25 C40 C29 121.1(3) . . ?
C44 C41 C26 112.5(4) . . ?
C44 C41 C42 107.5(4) . . ?
C26 C41 C42 109.9(4) . . ?
C44 C41 C43 107.2(4) . . ?
C26 C41 C43 109.8(4) . . ?
C42 C41 C43 109.8(4) . . ?
C41 C42 H42A 109.5 . . ?
C41 C42 H42B 109.5 . . ?
H42A C42 H42B 109.5 . . ?
C41 C42 H42C 109.5 . . ?
H42A C42 H42C 109.5 . . ?
H42B C42 H42C 109.5 . . ?
C41 C43 H43A 109.5 . . ?
C41 C43 H43B 109.5 . . ?
H43A C43 H43B 109.5 . . ?
C41 C43 H43C 109.5 . . ?
H43A C43 H43C 109.5 . . ?
H43B C43 H43C 109.5 . . ?
C41 C44 H44A 109.5 . . ?
C41 C44 H44B 109.5 . . ?
H44A C44 H44B 109.5 . . ?
C41 C44 H44C 109.5 . . ?
H44A C44 H44C 109.5 . . ?
H44B C44 H44C 109.5 . . ?
C47 C45 C48 105.7(4) . . ?
C47 C45 C46 106.6(4) . . ?
C48 C45 C46 110.6(4) . . ?
C47 C45 C28 111.5(4) . . ?
C48 C45 C28 110.9(4) . . ?
C46 C45 C28 111.3(4) . . ?
C45 C46 H46A 109.5 . . ?
C45 C46 H46B 109.5 . . ?
H46A C46 H46B 109.5 . . ?
C45 C46 H46C 109.5 . . ?
H46A C46 H46C 109.5 . . ?
H46B C46 H46C 109.5 . . ?
C45 C47 H47A 109.5 . . ?
C45 C47 H47B 109.5 . . ?
H47A C47 H47B 109.5 . . ?
C45 C47 H47C 109.5 . . ?
H47A C47 H47C 109.5 . . ?
H47B C47 H47C 109.5 . . ?
C45 C48 H48A 109.5 . . ?
C45 C48 H48B 109.5 . . ?
H48A C48 H48B 109.5 . . ?
C45 C48 H48C 109.5 . . ?
H48A C48 H48C 109.5 . . ?
H48B C48 H48C 109.5 . . ?
C25' O2' H2B 108(3) . . ?
C39' N3' C40' 119.1(4) . . ?
C37' N4' C38' 117.7(5) . . ?
O2' C25' C26' 120.3(5) . . ?
O2' C25' C40' 119.0(5) . . ?
C26' C25' C40' 120.5(4) . . ?
C25' C26' C27' 116.7(4) . . ?
C25' C26' C41' 121.8(4) . . ?
C27' C26' C41' 121.4(4) . . ?
C28' C27' C26' 126.1(5) . . ?
C28' C27' H27B 116.9 . . ?
C26' C27' H27B 116.9 . . ?
C27' C28' C29' 116.9(4) . . ?
C27' C28' C45' 120.6(4) . . ?
C29' C28' C45' 122.4(4) . . ?
C30' C29' C40' 115.0(4) . . ?
C30' C29' C28' 126.4(4) . . ?
C40' C29' C28' 118.6(4) . . ?
C31' C30' C29' 121.8(4) . . ?
C31' C30' H30B 119.1 . . ?
C29' C30' H30B 119.1 . . ?
C30' C31' C39' 118.2(4) . . ?
C30' C31' C32' 122.5(4) . . ?
C39' C31' C32' 119.2(4) . . ?
C33' C32' C31' 120.5(5) . . ?
C33' C32' H32B 119.8 . . ?
C31' C32' H32B 119.8 . . ?
C32' C33' C34' 122.2(5) . . ?
C32' C33' H33B 118.9 . . ?
C34' C33' H33B 118.9 . . ?
C35' C34' C38' 117.0(5) . . ?
C35' C34' C33' 123.1(5) . . ?
C38' C34' C33' 119.9(4) . . ?
C36' C35' C34' 119.9(5) . . ?
C36' C35' H35B 120.1 . . ?
C34' C35' H35B 120.1 . . ?
C35' C36' C37' 119.0(5) . . ?
C35' C36' H36B 120.5 . . ?
C37' C36' H36B 120.5 . . ?
N4' C37' C36' 123.5(6) . . ?
N4' C37' H37B 118.2 . . ?
C36' C37' H37B 118.2 . . ?
N4' C38' C34' 122.9(4) . . ?
N4' C38' C39' 118.6(4) . . ?
C34' C38' C39' 118.5(4) . . ?
N3' C39' C31' 122.0(4) . . ?
N3' C39' C38' 118.3(4) . . ?
C31' C39' C38' 119.6(4) . . ?
N3' C40' C25' 115.3(4) . . ?
N3' C40' C29' 123.7(4) . . ?
C25' C40' C29' 120.9(4) . . ?
C44' C41' C42' 107.6(4) . . ?
C44' C41' C26' 112.4(4) . . ?
C42' C41' C26' 109.9(4) . . ?
C44' C41' C43' 107.2(4) . . ?
C42' C41' C43' 109.8(4) . . ?
C26' C41' C43' 109.9(4) . . ?
C41' C42' H42D 109.5 . . ?
C41' C42' H42E 109.5 . . ?
H42D C42' H42E 109.5 . . ?
C41' C42' H42F 109.5 . . ?
H42D C42' H42F 109.5 . . ?
H42E C42' H42F 109.5 . . ?
C41' C43' H43D 109.5 . . ?
C41' C43' H43E 109.5 . . ?
H43D C43' H43E 109.5 . . ?
C41' C43' H43F 109.5 . . ?
H43D C43' H43F 109.5 . . ?
H43E C43' H43F 109.5 . . ?
C41' C44' H44D 109.5 . . ?
C41' C44' H44E 109.5 . . ?
H44D C44' H44E 109.5 . . ?
C41' C44' H44F 109.5 . . ?
H44D C44' H44F 109.5 . . ?
H44E C44' H44F 109.5 . . ?
C47' C45' C48' 105.8(4) . . ?
C47' C45' C46' 106.8(4) . . ?
C48' C45' C46' 110.5(4) . . ?
C47' C45' C28' 111.6(4) . . ?
C48' C45' C28' 110.8(4) . . ?
C46' C45' C28' 111.2(4) . . ?
C45' C46' H46D 109.5 . . ?
C45' C46' H46E 109.5 . . ?
H46D C46' H46E 109.5 . . ?
C45' C46' H46F 109.5 . . ?
H46D C46' H46F 109.5 . . ?
H46E C46' H46F 109.5 . . ?
C45' C47' H47D 109.5 . . ?
C45' C47' H47E 109.5 . . ?
H47D C47' H47E 109.5 . . ?
C45' C47' H47F 109.5 . . ?
H47D C47' H47F 109.5 . . ?
H47E C47' H47F 109.5 . . ?
C45' C48' H48D 109.5 . . ?
C45' C48' H48E 109.5 . . ?
H48D C48' H48E 109.5 . . ?
C45' C48' H48F 109.5 . . ?
H48D C48' H48F 109.5 . . ?
H48E C48' H48F 109.5 . . ?
H1S O1S H2S 105(3) . . ?

loop_
_geom_bond_atom_site_label_1
_geom_bond_atom_site_label_2
_geom_bond_distance
_geom_bond_site_symmetry_2
_geom_bond_publ_flag
O1 C1 1.354(3) . ?
O1 H1A 0.99(4) . ?
N1 C15 1.326(3) . ?
N1 C16 1.355(3) . ?
N2 C13 1.327(4) . ?
N2 C14 1.350(4) . ?
C1 C2 1.381(3) . ?
C1 C16 1.431(4) . ?
C2 C3 1.422(4) . ?
C2 C17 1.536(4) . ?
C3 C4 1.376(4) . ?
C3 H3B 0.9500 . ?
C4 C5 1.443(4) . ?
C4 C21 1.539(4) . ?
C5 C6 1.405(4) . ?
C5 C16 1.435(4) . ?
C6 C7 1.388(4) . ?
C6 H6A 0.9500 . ?
C7 C15 1.423(4) . ?
C7 C8 1.435(4) . ?
C8 C9 1.351(4) . ?
C8 H8A 0.9500 . ?
C9 C10 1.425(4) . ?
C9 H9A 0.9500 . ?
C10 C11 1.404(4) . ?
C10 C14 1.408(4) . ?
C11 C12 1.357(4) . ?
C11 H11A 0.9500 . ?
C12 C13 1.387(4) . ?
C12 H12A 0.9500 . ?
C13 H13A 0.9500 . ?
C14 C15 1.465(4) . ?
C17 C19 1.533(4) . ?
C17 C18 1.536(4) . ?
C17 C20 1.538(4) . ?
C18 H18A 0.9800 . ?
C18 H18B 0.9800 . ?
C18 H18C 0.9800 . ?
C19 H19A 0.9800 . ?
C19 H19B 0.9800 . ?
C19 H19C 0.9800 . ?
C20 H20A 0.9800 . ?
C20 H20B 0.9800 . ?
C20 H20C 0.9800 . ?
C21 C22 1.533(4) . ?
C21 C23 1.544(4) . ?
C21 C24 1.546(4) . ?
C22 H22A 0.9800 . ?
C22 H22B 0.9800 . ?
C22 H22C 0.9800 . ?
C23 H23A 0.9800 . ?
C23 H23B 0.9800 . ?
C23 H23C 0.9800 . ?
C24 H24A 0.9800 . ?
C24 H24B 0.9800 . ?
C24 H24C 0.9800 . ?
O2 C25 1.359(5) . ?
O2 H2A 0.83(4) . ?
N3 C39 1.334(4) . ?
N3 C40 1.348(4) . ?
N4 C37 1.335(5) . ?
N4 C38 1.346(5) . ?
C25 C26 1.375(4) . ?
C25 C40 1.430(4) . ?
C26 C27 1.425(4) . ?
C26 C41 1.537(4) . ?
C27 C28 1.374(5) . ?
C27 H27A 0.9500 . ?
C28 C29 1.439(4) . ?
C28 C45 1.547(4) . ?
C29 C30 1.404(4) . ?
C29 C40 1.434(4) . ?
C30 C31 1.381(5) . ?
C30 H30A 0.9500 . ?
C31 C39 1.418(5) . ?
C31 C32 1.451(5) . ?
C32 C33 1.347(6) . ?
C32 H32A 0.9500 . ?
C33 C34 1.427(6) . ?
C33 H33A 0.9500 . ?
C34 C35 1.406(6) . ?
C34 C38 1.417(5) . ?
C35 C36 1.360(7) . ?
C35 H35A 0.9500 . ?
C36 C37 1.391(6) . ?
C36 H36A 0.9500 . ?
C37 H37A 0.9500 . ?
C38 C39 1.465(5) . ?
C41 C44 1.536(4) . ?
C41 C42 1.538(5) . ?
C41 C43 1.539(5) . ?
C42 H42A 0.9800 . ?
C42 H42B 0.9800 . ?
C42 H42C 0.9800 . ?
C43 H43A 0.9800 . ?
C43 H43B 0.9800 . ?
C43 H43C 0.9800 . ?
C44 H44A 0.9800 . ?
C44 H44B 0.9800 . ?
C44 H44C 0.9800 . ?
C45 C47 1.528(5) . ?
C45 C48 1.542(5) . ?
C45 C46 1.544(5) . ?
C46 H46A 0.9800 . ?
C46 H46B 0.9800 . ?
C46 H46C 0.9800 . ?
C47 H47A 0.9800 . ?
C47 H47B 0.9800 . ?
C47 H47C 0.9800 . ?
C48 H48A 0.9800 . ?
C48 H48B 0.9800 . ?
C48 H48C 0.9800 . ?
O2' C25' 1.359(5) . ?
O2' H2B 0.83(4) . ?
N3' C39' 1.334(4) . ?
N3' C40' 1.348(4) . ?
N4' C37' 1.336(5) . ?
N4' C38' 1.345(5) . ?
C25' C26' 1.376(4) . ?
C25' C40' 1.430(5) . ?
C26' C27' 1.426(5) . ?
C26' C41' 1.538(4) . ?
C27' C28' 1.373(5) . ?
C27' H27B 0.9500 . ?
C28' C29' 1.439(4) . ?
C28' C45' 1.548(4) . ?
C29' C30' 1.404(5) . ?
C29' C40' 1.434(4) . ?
C30' C31' 1.380(5) . ?
C30' H30B 0.9500 . ?
C31' C39' 1.419(5) . ?
C31' C32' 1.450(5) . ?
C32' C33' 1.347(6) . ?
C32' H32B 0.9500 . ?
C33' C34' 1.427(6) . ?
C33' H33B 0.9500 . ?
C34' C35' 1.406(6) . ?
C34' C38' 1.418(5) . ?
C35' C36' 1.360(7) . ?
C35' H35B 0.9500 . ?
C36' C37' 1.392(6) . ?
C36' H36B 0.9500 . ?
C37' H37B 0.9500 . ?
C38' C39' 1.465(5) . ?
C41' C44' 1.536(5) . ?
C41' C42' 1.538(5) . ?
C41' C43' 1.539(5) . ?
C42' H42D 0.9800 . ?
C42' H42E 0.9800 . ?
C42' H42F 0.9800 . ?
C43' H43D 0.9800 . ?
C43' H43E 0.9800 . ?
C43' H43F 0.9800 . ?
C44' H44D 0.9800 . ?
C44' H44E 0.9800 . ?
C44' H44F 0.9800 . ?
C45' C47' 1.526(5) . ?
C45' C48' 1.543(5) . ?
C45' C46' 1.544(5) . ?
C46' H46D 0.9800 . ?
C46' H46E 0.9800 . ?
C46' H46F 0.9800 . ?
C47' H47D 0.9800 . ?
C47' H47E 0.9800 . ?
C47' H47F 0.9800 . ?
C48' H48D 0.9800 . ?
C48' H48E 0.9800 . ?
C48' H48F 0.9800 . ?
O1S H1S 0.94(3) . ?
O1S H2S 0.94(3) . ?
